data_2206671
loop_
_publ_author_name
'Romero, Nancy'
'Ter\'an, Joel L.'
'Gnecco, Dino'
'Bern\`es, Sylvain'

_publ_section_title (--)-1-Benzyl-4-[1(<i>S</i>)-phenylethylamino]-5,6-dihydropyridin-2(1<i>H</i>)-one
_journal_coeditor_code CV6556
_journal_issue 9
_journal_name_full 'Acta Crystallographica Section E'
_journal_page_first o2924
_journal_page_last o2926
_journal_paper_doi 10.1107/S160053680502413X
_journal_volume 61
_journal_year 2005
_chemical_formula_iupac 'C20 H22 N2 O'
_chemical_formula_moiety 'C20 H22 N2 O'
_chemical_formula_sum 'C20 H22 N2 O'
_chemical_formula_weight 306.40
_chemical_melting_point 434
_chemical_name_systematic
;
(-)-1-Benzyl-4-[1(S)-phenylethylamino]-5,6-dihydropyridin-2(1H)-one
;
_space_group_IT_number 1
_symmetry_cell_setting triclinic
_symmetry_space_group_name_Hall 'P 1'
_symmetry_space_group_name_H-M 'P 1'
_atom_sites_solution_hydrogens mixed
_atom_sites_solution_primary direct
_atom_sites_solution_secondary difmap
_audit_creation_method SHELXTL-Plus
_cell_angle_alpha 81.136(10)
_cell_angle_beta 80.670(10)
_cell_angle_gamma 69.040(10)
_cell_formula_units_Z 1
_cell_length_a 6.0091(7)
_cell_length_b 6.4829(8)
_cell_length_c 12.2030(15)
_cell_measurement_reflns_used 77
_cell_measurement_temperature 296.0(10)
_cell_measurement_theta_max 14.05
_cell_measurement_theta_min 3.64
_cell_volume 435.67(10)
_computing_cell_refinement XSCANS
_computing_data_collection 'XSCANS (Siemens, 1996)'
_computing_data_reduction XSCANS
_computing_molecular_graphics SHELXTL-Plus
_computing_publication_material SHELXTL-Plus
_computing_structure_refinement SHELXTL-Plus
_computing_structure_solution 'SHELXTL-Plus (Sheldrick, 1998)'
_diffrn_ambient_temperature 296.0(10)
_diffrn_measured_fraction_theta_full 0.998
_diffrn_measured_fraction_theta_max 0.998
_diffrn_measurement_device_type 'Bruker P4'
_diffrn_measurement_method \w
_diffrn_radiation_monochromator graphite
_diffrn_radiation_type MoK\a
_diffrn_radiation_wavelength 0.71073
_diffrn_reflns_av_R_equivalents 0.0197
_diffrn_reflns_av_sigmaI/netI 0.0281
_diffrn_reflns_limit_h_max 7
_diffrn_reflns_limit_h_min -7
_diffrn_reflns_limit_k_max 7
_diffrn_reflns_limit_k_min -8
_diffrn_reflns_limit_l_max 15
_diffrn_reflns_limit_l_min -15
_diffrn_reflns_number 3488
_diffrn_reflns_theta_full 26.25
_diffrn_reflns_theta_max 26.25
_diffrn_reflns_theta_min 3.38
_diffrn_standards_decay_% 1
_diffrn_standards_interval_count 97
_diffrn_standards_number 3
_exptl_absorpt_coefficient_mu 0.072
_exptl_absorpt_correction_type none
_exptl_crystal_colour colourless
_exptl_crystal_density_diffrn 1.168
_exptl_crystal_density_method 'not measured'
_exptl_crystal_description prism
_exptl_crystal_F_000 164
_exptl_crystal_size_max 0.48
_exptl_crystal_size_mid 0.40
_exptl_crystal_size_min 0.16
_refine_diff_density_max 0.111
_refine_diff_density_min -0.094
_refine_ls_extinction_coef 0.091(12)
_refine_ls_extinction_expression Fc^*^=kFc[1+0.001xFc^2^\l^3^/sin(2\q)]^-1/4^
_refine_ls_extinction_method 'SHELXTL-Plus (Sheldrick, 1998)'
_refine_ls_goodness_of_fit_ref 1.014
_refine_ls_hydrogen_treatment mixed
_refine_ls_matrix_type full
_refine_ls_number_parameters 214
_refine_ls_number_reflns 1757
_refine_ls_number_restraints 3
_refine_ls_restrained_S_all 1.013
_refine_ls_R_factor_all 0.0430
_refine_ls_R_factor_gt 0.0338
_refine_ls_shift/su_max 0.000
_refine_ls_shift/su_mean 0.000
_refine_ls_structure_factor_coef Fsqd
_refine_ls_weighting_details 'calc w = 1/[\s^2^(Fo^2^)+(0.0444P)^2^+0.0309P] where P = (Fo^2^+2Fc^2^)/3'
_refine_ls_weighting_scheme calc
_refine_ls_wR_factor_gt 0.0837
_refine_ls_wR_factor_ref 0.0895
_reflns_number_gt 1481
_reflns_number_total 1757
_reflns_threshold_expression I>2\s(I)
_cod_data_source_file cv6556.cif
_cod_data_source_block I
_cod_depositor_comments
;
The following automatic conversions were performed:
'_symmetry_cell_setting' value 'Triclinic' changed to 'triclinic'
according to '/home/saulius/struct/CIF-dictionaries/cif_core.dic'
dictionary named 'cif_core.dic' version 2.4.1 from 2010-06-29.

Automatic conversion script
Id: cif_fix_enum 1527 2010-12-29 10:47:43Z saulius 

The following automatic conversions were performed:

'_symmetry_cell_setting' value 'Triclinic' changed to 'triclinic'
according to /home/saulius/struct/CIF-dictionaries/cif_core.dic
dictionary named 'cif_core.dic' version 2.4.1 from 2010-06-29.

Automatic conversion script
Id: cif_fix_values 1715 2011-07-08 13:25:40Z adriana 

The following automatic conversions were performed:

'_atom_sites_solution_hydrogens' value 'geom and difmap' was changed
to 'mixed'.

Automatic conversion script
Id: cif_fix_values 6452 2018-10-05 10:23:21Z andrius 
;
_cod_original_cell_volume 435.67(9)
_cod_database_code 2206671
_cod_database_fobs_code 2206671

loop_
_symmetry_equiv_pos_as_xyz
'x, y, z'

loop_
_atom_site_label
_atom_site_fract_x
_atom_site_fract_y
_atom_site_fract_z
_atom_site_U_iso_or_equiv
_atom_site_adp_type
_atom_site_calc_flag
_atom_site_refinement_flags
_atom_site_occupancy
_atom_site_type_symbol
N1 0.5371(3) 0.0310(3) 0.79695(16) 0.0506(5) Uani d . 1 N
O1 0.8481(3) -0.1208(3) 0.89904(16) 0.0681(5) Uani d . 1 O
C2 0.6715(4) 0.0429(4) 0.87423(18) 0.0463(5) Uani d . 1 C
C3 0.5983(4) 0.2452(4) 0.92672(18) 0.0451(5) Uani d . 1 C
H3A 0.7045 0.2687 0.9669 0.054 Uiso calc R 1 H
C4 0.3778(4) 0.4027(3) 0.91891(17) 0.0429(5) Uani d . 1 C
C5 0.2177(4) 0.3773(4) 0.8433(2) 0.0547(6) Uani d . 1 C
H5A 0.1050 0.3118 0.8869 0.066 Uiso calc R 1 H
H5B 0.1264 0.5227 0.8097 0.066 Uiso calc R 1 H
C6 0.3584(5) 0.2339(4) 0.7527(2) 0.0607(7) Uani d . 1 C
H6A 0.2496 0.1951 0.7159 0.073 Uiso calc R 1 H
H6B 0.4384 0.3168 0.6975 0.073 Uiso calc R 1 H
N7 0.2809(4) 0.5786(3) 0.97903(17) 0.0505(5) Uani d . 1 N
H7A 0.139(6) 0.676(5) 0.961(3) 0.067(8) Uiso d . 1 H
C8 0.4060(5) 0.6408(4) 1.0536(2) 0.0536(6) Uani d . 1 C
H8A 0.5501 0.6623 1.0107 0.064 Uiso calc R 1 H
C9 0.2412(8) 0.8635(5) 1.0945(3) 0.0897(11) Uani d . 1 C
H9A 0.2002 0.9726 1.0315 0.135 Uiso calc R 1 H
H9B 0.3226 0.9110 1.1418 0.135 Uiso calc R 1 H
H9C 0.0976 0.8462 1.1358 0.135 Uiso calc R 1 H
C10 0.4819(4) 0.4702(4) 1.15329(19) 0.0489(5) Uani d . 1 C
C11 0.6715(6) 0.4612(6) 1.2054(3) 0.0812(9) Uani d . 1 C
H11A 0.7563 0.5571 1.1782 0.097 Uiso calc R 1 H
C12 0.7384(7) 0.3101(8) 1.2986(3) 0.1045(13) Uani d . 1 C
H12A 0.8658 0.3079 1.3336 0.125 Uiso calc R 1 H
C13 0.6194(6) 0.1652(6) 1.3392(3) 0.0876(10) Uani d . 1 C
H13A 0.6664 0.0628 1.4007 0.105 Uiso calc R 1 H
C14 0.4310(6) 0.1728(5) 1.2883(2) 0.0738(8) Uani d . 1 C
H14A 0.3476 0.0757 1.3156 0.089 Uiso calc R 1 H
C15 0.3624(5) 0.3236(4) 1.1963(2) 0.0561(6) Uani d . 1 C
H15A 0.2329 0.3265 1.1627 0.067 Uiso calc R 1 H
C16 0.6019(4) -0.1712(4) 0.7444(2) 0.0539(6) Uani d . 1 C
H16A 0.4595 -0.1762 0.7187 0.065 Uiso calc R 1 H
H16B 0.6533 -0.2966 0.8005 0.065 Uiso calc R 1 H
C17 0.7982(4) -0.1998(4) 0.6465(2) 0.0495(5) Uani d . 1 C
C18 0.8451(6) -0.3710(5) 0.5818(3) 0.0778(9) Uani d . 1 C
H18A 0.7493 -0.4596 0.5952 0.093 Uiso calc R 1 H
C19 1.0351(8) -0.4111(6) 0.4969(3) 0.0999(12) Uani d . 1 C
H19A 1.0672 -0.5289 0.4550 0.120 Uiso calc R 1 H
C20 1.1742(6) -0.2818(6) 0.4742(3) 0.0892(11) Uani d . 1 C
H20A 1.3000 -0.3092 0.4167 0.107 Uiso calc R 1 H
C21 1.1270(6) -0.1114(6) 0.5367(2) 0.0797(9) Uani d . 1 C
H21A 1.2208 -0.0209 0.5214 0.096 Uiso calc R 1 H
C22 0.9425(5) -0.0713(5) 0.6220(2) 0.0619(7) Uani d . 1 C
H22A 0.9145 0.0452 0.6642 0.074 Uiso calc R 1 H

loop_
_atom_site_aniso_label
_atom_site_aniso_U_11
_atom_site_aniso_U_22
_atom_site_aniso_U_33
_atom_site_aniso_U_12
_atom_site_aniso_U_13
_atom_site_aniso_U_23
N1 0.0448(11) 0.0449(10) 0.0539(11) -0.0005(9) -0.0104(9) -0.0127(9)
O1 0.0551(10) 0.0567(10) 0.0717(11) 0.0155(8) -0.0209(9) -0.0155(9)
C2 0.0383(12) 0.0448(12) 0.0455(12) -0.0017(10) -0.0061(10) -0.0036(9)
C3 0.0367(11) 0.0482(12) 0.0467(12) -0.0062(9) -0.0109(9) -0.0078(10)
C4 0.0433(11) 0.0372(11) 0.0418(11) -0.0058(9) -0.0065(9) -0.0030(9)
C5 0.0424(12) 0.0484(12) 0.0648(15) 0.0019(10) -0.0193(11) -0.0097(11)
C6 0.0588(15) 0.0539(14) 0.0622(15) -0.0005(12) -0.0260(12) -0.0112(12)
N7 0.0487(11) 0.0379(9) 0.0565(11) 0.0005(8) -0.0168(9) -0.0067(8)
C8 0.0623(14) 0.0453(12) 0.0552(14) -0.0207(11) -0.0055(11) -0.0075(10)
C9 0.133(3) 0.0442(14) 0.091(2) -0.0166(17) -0.028(2) -0.0201(14)
C10 0.0462(12) 0.0512(12) 0.0478(12) -0.0127(10) -0.0027(10) -0.0135(10)
C11 0.0653(17) 0.112(3) 0.077(2) -0.0432(18) -0.0171(15) -0.0012(18)
C12 0.071(2) 0.158(4) 0.083(2) -0.029(2) -0.0369(19) -0.004(2)
C13 0.084(2) 0.097(2) 0.0600(18) -0.006(2) -0.0152(17) 0.0027(17)
C14 0.094(2) 0.0690(17) 0.0522(15) -0.0261(16) -0.0017(15) 0.0014(13)
C15 0.0622(15) 0.0568(14) 0.0498(13) -0.0207(12) -0.0073(11) -0.0054(11)
C16 0.0544(14) 0.0470(12) 0.0583(14) -0.0131(11) -0.0034(11) -0.0130(10)
C17 0.0531(13) 0.0414(11) 0.0461(12) -0.0041(10) -0.0113(10) -0.0050(9)
C18 0.094(2) 0.0629(17) 0.077(2) -0.0249(16) 0.0023(17) -0.0271(15)
C19 0.129(3) 0.077(2) 0.079(2) -0.016(2) 0.013(2) -0.0381(18)
C20 0.084(2) 0.096(3) 0.0637(18) -0.010(2) 0.0135(17) -0.0116(18)
C21 0.0720(19) 0.106(2) 0.0581(16) -0.0329(17) -0.0007(14) -0.0007(17)
C22 0.0675(16) 0.0691(17) 0.0491(14) -0.0221(14) -0.0054(12) -0.0107(12)

loop_
_atom_type_symbol
_atom_type_description
_atom_type_scat_dispersion_real
_atom_type_scat_dispersion_imag
_atom_type_scat_source
C C 0.0033 0.0016 'International Tables Vol C Tables 4.2.6.8 and 6.1.1.4'
H H 0.0000 0.0000 'International Tables Vol C Tables 4.2.6.8 and 6.1.1.4'
N N 0.0061 0.0033 'International Tables Vol C Tables 4.2.6.8 and 6.1.1.4'
O O 0.0106 0.0060 'International Tables Vol C Tables 4.2.6.8 and 6.1.1.4'

loop_
_geom_angle_atom_site_label_1
_geom_angle_atom_site_label_2
_geom_angle_atom_site_label_3
_geom_angle
_geom_angle_publ_flag
C2 N1 C16 119.82(18) yes
C2 N1 C6 119.26(18) yes
C16 N1 C6 119.90(19) yes
O1 C2 N1 119.5(2) yes
O1 C2 C3 122.2(2) yes
N1 C2 C3 118.27(17) yes
C4 C3 C2 121.65(19) yes
C4 C3 H3A 119.2 ?
C2 C3 H3A 119.2 ?
N7 C4 C3 125.4(2) yes
N7 C4 C5 115.44(18) yes
C3 C4 C5 119.07(18) yes
C6 C5 C4 111.75(19) ?
C6 C5 H5A 109.3 ?
C4 C5 H5A 109.3 ?
C6 C5 H5B 109.3 ?
C4 C5 H5B 109.3 ?
H5A C5 H5B 107.9 ?
N1 C6 C5 111.6(2) ?
N1 C6 H6A 109.3 ?
C5 C6 H6A 109.3 ?
N1 C6 H6B 109.3 ?
C5 C6 H6B 109.3 ?
H6A C6 H6B 108.0 ?
C4 N7 C8 124.88(19) yes
C4 N7 H7A 116.2(19) yes
C8 N7 H7A 117.9(19) yes
N7 C8 C10 114.32(19) ?
N7 C8 C9 107.9(2) ?
C10 C8 C9 109.7(2) ?
N7 C8 H8A 108.3 ?
C10 C8 H8A 108.3 ?
C9 C8 H8A 108.3 ?
C8 C9 H9A 109.5 ?
C8 C9 H9B 109.5 ?
H9A C9 H9B 109.5 ?
C8 C9 H9C 109.5 ?
H9A C9 H9C 109.5 ?
H9B C9 H9C 109.5 ?
C11 C10 C15 117.5(2) ?
C11 C10 C8 120.3(2) ?
C15 C10 C8 122.2(2) ?
C10 C11 C12 120.8(3) ?
C10 C11 H11A 119.6 ?
C12 C11 H11A 119.6 ?
C13 C12 C11 120.8(3) ?
C13 C12 H12A 119.6 ?
C11 C12 H12A 119.6 ?
C14 C13 C12 118.9(3) ?
C14 C13 H13A 120.5 ?
C12 C13 H13A 120.5 ?
C13 C14 C15 120.5(3) ?
C13 C14 H14A 119.7 ?
C15 C14 H14A 119.7 ?
C14 C15 C10 121.4(3) ?
C14 C15 H15A 119.3 ?
C10 C15 H15A 119.3 ?
N1 C16 C17 115.6(2) ?
N1 C16 H16A 108.4 ?
C17 C16 H16A 108.4 ?
N1 C16 H16B 108.4 ?
C17 C16 H16B 108.4 ?
H16A C16 H16B 107.4 ?
C22 C17 C18 117.6(2) ?
C22 C17 C16 123.4(2) ?
C18 C17 C16 118.9(2) ?
C17 C18 C19 120.1(3) ?
C17 C18 H18A 119.9 ?
C19 C18 H18A 119.9 ?
C20 C19 C18 121.2(3) ?
C20 C19 H19A 119.4 ?
C18 C19 H19A 119.4 ?
C19 C20 C21 118.9(3) ?
C19 C20 H20A 120.5 ?
C21 C20 H20A 120.5 ?
C20 C21 C22 120.7(3) ?
C20 C21 H21A 119.6 ?
C22 C21 H21A 119.6 ?
C21 C22 C17 121.4(3) ?
C21 C22 H22A 119.3 ?
C17 C22 H22A 119.3 ?

loop_
_geom_bond_atom_site_label_1
_geom_bond_atom_site_label_2
_geom_bond_distance
_geom_bond_publ_flag
N1 C2 1.364(3) yes
N1 C16 1.447(3) yes
N1 C6 1.461(3) yes
O1 C2 1.242(3) yes
C2 C3 1.442(3) yes
C3 C4 1.360(3) yes
C3 H3A 0.9300 ?
C4 N7 1.350(3) yes
C4 C5 1.501(3) yes
C5 C6 1.500(3) yes
C5 H5A 0.9700 ?
C5 H5B 0.9700 ?
C6 H6A 0.9700 ?
C6 H6B 0.9700 ?
N7 C8 1.451(3) yes
N7 H7A 0.90(3) yes
C8 C10 1.522(3) ?
C8 C9 1.534(4) ?
C8 H8A 0.9800 ?
C9 H9A 0.9600 ?
C9 H9B 0.9600 ?
C9 H9C 0.9600 ?
C10 C11 1.372(4) ?
C10 C15 1.381(3) ?
C11 C12 1.391(5) ?
C11 H11A 0.9300 ?
C12 C13 1.364(6) ?
C12 H12A 0.9300 ?
C13 C14 1.360(5) ?
C13 H13A 0.9300 ?
C14 C15 1.381(4) ?
C14 H14A 0.9300 ?
C15 H15A 0.9300 ?
C16 C17 1.520(3) ?
C16 H16A 0.9700 ?
C16 H16B 0.9700 ?
C17 C22 1.375(4) ?
C17 C18 1.381(4) ?
C18 C19 1.390(5) ?
C18 H18A 0.9300 ?
C19 C20 1.354(6) ?
C19 H19A 0.9300 ?
C20 C21 1.360(5) ?
C20 H20A 0.9300 ?
C21 C22 1.373(4) ?
C21 H21A 0.9300 ?
C22 H22A 0.9300 ?

loop_
_geom_hbond_atom_site_label_D
_geom_hbond_atom_site_label_H
_geom_hbond_atom_site_label_A
_geom_hbond_site_symmetry_A
_geom_hbond_distance_DH
_geom_hbond_distance_HA
_geom_hbond_distance_DA
_geom_hbond_angle_DHA
_geom_hbond_publ_flag
N7 H7A O1 1_465 0.90(3) 1.96(3) 2.850(3) 171(3) yes

loop_
_geom_torsion_atom_site_label_1
_geom_torsion_atom_site_label_2
_geom_torsion_atom_site_label_3
_geom_torsion_atom_site_label_4
_geom_torsion
C16 N1 C2 O1 -0.2(3)
C6 N1 C2 O1 -168.7(2)
C16 N1 C2 C3 -178.6(2)
C6 N1 C2 C3 13.0(3)
O1 C2 C3 C4 -164.6(2)
N1 C2 C3 C4 13.7(3)
C2 C3 C4 N7 169.0(2)
C2 C3 C4 C5 -7.1(3)
N7 C4 C5 C6 160.0(2)
C3 C4 C5 C6 -23.6(3)
C2 N1 C6 C5 -43.3(3)
C16 N1 C6 C5 148.3(2)
C4 C5 C6 N1 46.8(3)
C3 C4 N7 C8 6.6(3)
C5 C4 N7 C8 -177.2(2)
C4 N7 C8 C10 -64.0(3)
C4 N7 C8 C9 173.7(2)
N7 C8 C10 C11 155.3(2)
C9 C8 C10 C11 -83.3(3)
N7 C8 C10 C15 -26.2(3)
C9 C8 C10 C15 95.1(3)
C15 C10 C11 C12 -0.4(5)
C8 C10 C11 C12 178.2(3)
C10 C11 C12 C13 1.0(6)
C11 C12 C13 C14 -1.1(6)
C12 C13 C14 C15 0.5(5)
C13 C14 C15 C10 0.1(4)
C11 C10 C15 C14 -0.2(4)
C8 C10 C15 C14 -178.7(2)
C2 N1 C16 C17 -82.3(3)
C6 N1 C16 C17 86.1(3)
N1 C16 C17 C22 13.3(3)
N1 C16 C17 C18 -170.5(2)
C22 C17 C18 C19 1.1(4)
C16 C17 C18 C19 -175.3(3)
C17 C18 C19 C20 -1.4(6)
C18 C19 C20 C21 0.6(6)
C19 C20 C21 C22 0.4(5)
C20 C21 C22 C17 -0.7(5)
C18 C17 C22 C21 -0.1(4)
C16 C17 C22 C21 176.1(3)

loop_
_cod_related_entry_id
_cod_related_entry_database
_cod_related_entry_code
1 ChemSpider 21180391
